data_4060950
loop_
_publ_author_name
'Esteruelas, Miguel A.'
'L\'opez, Ana M.'
'Mateo, A. Concepci\'on'
'O\~nate, Enrique'

_publ_section_title
;
 New Half-Sandwich Alkyl, Aryl, Aryloxide, and Propargyloxide Titanium(IV)
 Complexes Containing a Cyclopentadienyl Ligand with a Pendant Ether
 Substituent: Behavior and Influence in the Hydroamination of
 Alkynes of the Ether Group
;
_journal_coden_ASTM ORGND7
_journal_issue 6
_journal_name_full Organometallics
_journal_page_first 1448
_journal_page_last 1460
_journal_paper_doi 10.1021/om051031b
_journal_volume 25
_journal_year 2006
_chemical_formula_sum 'C26 H26 O Ti'
_chemical_formula_weight 402.37
_space_group_IT_number 14
_symmetry_cell_setting monoclinic
_symmetry_space_group_name_Hall '-P 2yn'
_symmetry_space_group_name_H-M 'P 1 21/n 1'
_cell_angle_alpha 90.00
_cell_angle_beta 93.739(3)
_cell_angle_gamma 90.00
_cell_formula_units_Z 4
_cell_length_a 13.071(2)
_cell_length_b 9.8025(15)
_cell_length_c 15.986(2)
_cell_measurement_temperature 100(2)
_cell_volume 2044.0(5)
_diffrn_ambient_temperature 100(2)
_exptl_crystal_density_diffrn 1.308
_cod_duplicate_entry 4074942
_cod_original_sg_symbol_H-M 'P 21/n'
_cod_database_code 4060950

loop_
_symmetry_equiv_pos_as_xyz
'x, y, z'
'-x+1/2, y+1/2, -z+1/2'
'-x, -y, -z'
'x-1/2, -y-1/2, z-1/2'

loop_
_atom_site_label
_atom_site_type_symbol
_atom_site_fract_x
_atom_site_fract_y
_atom_site_fract_z
_atom_site_U_iso_or_equiv
_atom_site_adp_type
_atom_site_occupancy
_atom_site_symmetry_multiplicity
_atom_site_calc_flag
_atom_site_refinement_flags
_atom_site_disorder_assembly
_atom_site_disorder_group
Ti Ti 0.30924(5) 0.23435(7) 0.10482(4) 0.02891(19) Uani 1 1 d . . .
O O 0.33069(19) 0.5169(2) -0.17485(13) 0.0318(6) Uani 1 1 d . . .
C1 C 0.3002(3) 0.3765(3) -0.0168(2) 0.0267(9) Uani 1 1 d . . .
C2 C 0.4021(3) 0.3708(3) 0.0134(2) 0.0294(9) Uani 1 1 d . . .
H2 H 0.4567 0.3328 -0.0153 0.035 Uiso 1 1 calc R . .
C3 C 0.4110(3) 0.4299(4) 0.0929(2) 0.0326(10) Uani 1 1 d . . .
H3 H 0.4726 0.4399 0.1274 0.039 Uiso 1 1 calc R . .
C4 C 0.3137(3) 0.4718(3) 0.1128(2) 0.0297(9) Uani 1 1 d . . .
H4 H 0.2969 0.5149 0.1634 0.036 Uiso 1 1 calc R . .
C5 C 0.2445(3) 0.4386(3) 0.0445(2) 0.0299(9) Uani 1 1 d . . .
H5 H 0.1728 0.4555 0.0408 0.036 Uiso 1 1 calc R . .
C6 C 0.2551(3) 0.3334(3) -0.10241(18) 0.0308(9) Uani 1 1 d . . .
H6A H 0.3028 0.2698 -0.1282 0.037 Uiso 1 1 calc R . .
H6B H 0.1896 0.2847 -0.0963 0.037 Uiso 1 1 calc R . .
C7 C 0.2361(3) 0.4559(4) -0.1591(2) 0.0320(10) Uani 1 1 d . . .
H7A H 0.2002 0.4270 -0.2126 0.038 Uiso 1 1 calc R . .
H7B H 0.1922 0.5227 -0.1318 0.038 Uiso 1 1 calc R . .
C8 C 0.3172(3) 0.6209(4) -0.2353(2) 0.0430(11) Uani 1 1 d . . .
H8A H 0.2839 0.5831 -0.2869 0.065 Uiso 1 1 calc R . .
H8B H 0.3841 0.6588 -0.2471 0.065 Uiso 1 1 calc R . .
H8C H 0.2741 0.6931 -0.2139 0.065 Uiso 1 1 calc R . .
C9 C 0.3339(3) 0.0657(4) 0.0298(2) 0.0260(9) Uani 1 1 d . . .
C10 C 0.3814(3) 0.0333(4) -0.0437(2) 0.0329(10) Uani 1 1 d . . .
H10 H 0.4129 0.1044 -0.0732 0.040 Uiso 1 1 calc R . .
C11 C 0.3844(3) -0.0970(4) -0.0747(2) 0.0382(11) Uani 1 1 d . . .
H11 H 0.4177 -0.1143 -0.1247 0.046 Uiso 1 1 calc R . .
C12 C 0.3388(3) -0.2041(4) -0.0336(2) 0.0386(11) Uani 1 1 d . . .
H12 H 0.3405 -0.2944 -0.0551 0.046 Uiso 1 1 calc R . .
C13 C 0.2909(3) -0.1757(4) 0.0395(2) 0.0339(10) Uani 1 1 d . . .
H13 H 0.2599 -0.2469 0.0692 0.041 Uiso 1 1 calc R . .
C14 C 0.2887(3) -0.0427(4) 0.0688(2) 0.0306(9) Uani 1 1 d . . .
H14 H 0.2543 -0.0250 0.1182 0.037 Uiso 1 1 calc R . .
C15 C 0.1551(3) 0.2123(3) 0.1385(2) 0.0294(9) Uani 1 1 d . . .
C16 C 0.1290(3) 0.2256(4) 0.2220(2) 0.0325(9) Uani 1 1 d . . .
H16 H 0.1807 0.2509 0.2636 0.039 Uiso 1 1 calc R . .
C17 C 0.0311(3) 0.2031(4) 0.2453(2) 0.0366(10) Uani 1 1 d . . .
H17 H 0.0162 0.2125 0.3024 0.044 Uiso 1 1 calc R . .
C18 C -0.0453(3) 0.1670(4) 0.1865(2) 0.0404(11) Uani 1 1 d . . .
H18 H -0.1130 0.1521 0.2028 0.048 Uiso 1 1 calc R . .
C19 C -0.0235(3) 0.1523(4) 0.1030(2) 0.0374(10) Uani 1 1 d . . .
H19 H -0.0757 0.1268 0.0619 0.045 Uiso 1 1 calc R . .
C20 C 0.0755(3) 0.1757(3) 0.0810(2) 0.0336(10) Uani 1 1 d . . .
H20 H 0.0899 0.1662 0.0238 0.040 Uiso 1 1 calc R . .
C21 C 0.3938(3) 0.2087(4) 0.2219(2) 0.0302(9) Uani 1 1 d . . .
C22 C 0.4244(3) 0.0782(4) 0.2461(2) 0.0307(9) Uani 1 1 d . . .
H22 H 0.4184 0.0066 0.2060 0.037 Uiso 1 1 calc R . .
C23 C 0.4633(3) 0.0489(4) 0.3269(2) 0.0351(10) Uani 1 1 d . . .
H23 H 0.4835 -0.0416 0.3414 0.042 Uiso 1 1 calc R . .
C24 C 0.4726(3) 0.1519(4) 0.3865(2) 0.0330(10) Uani 1 1 d . . .
H24 H 0.4983 0.1322 0.4422 0.040 Uiso 1 1 calc R . .
C25 C 0.4444(3) 0.2824(4) 0.3643(2) 0.0340(10) Uani 1 1 d . . .
H25 H 0.4510 0.3536 0.4046 0.041 Uiso 1 1 calc R . .
C26 C 0.4063(3) 0.3104(4) 0.2835(2) 0.0315(10) Uani 1 1 d . . .
H26 H 0.3879 0.4016 0.2692 0.038 Uiso 1 1 calc R . .

loop_
_atom_site_aniso_label
_atom_site_aniso_U_11
_atom_site_aniso_U_22
_atom_site_aniso_U_33
_atom_site_aniso_U_23
_atom_site_aniso_U_13
_atom_site_aniso_U_12
Ti 0.0359(4) 0.0318(4) 0.0188(3) 0.0025(4) 0.0004(3) 0.0018(4)
O 0.0343(17) 0.0391(17) 0.0222(14) 0.0090(12) 0.0026(12) 0.0040(13)
C1 0.035(3) 0.027(2) 0.018(2) 0.0057(17) 0.0005(17) -0.0025(19)
C2 0.035(3) 0.032(2) 0.021(2) 0.0095(18) 0.0025(18) -0.0046(19)
C3 0.037(3) 0.036(2) 0.024(2) 0.0059(19) -0.0085(18) -0.004(2)
C4 0.043(3) 0.029(2) 0.017(2) 0.0039(17) 0.0030(18) 0.003(2)
C5 0.037(3) 0.028(2) 0.024(2) 0.0070(18) -0.0027(18) 0.0001(19)
C6 0.038(3) 0.035(2) 0.019(2) 0.0000(18) -0.0020(17) 0.0007(19)
C7 0.036(3) 0.038(2) 0.021(2) -0.0021(18) -0.0058(18) 0.004(2)
C8 0.056(3) 0.043(3) 0.029(2) 0.009(2) 0.000(2) 0.004(2)
C9 0.026(2) 0.033(2) 0.019(2) 0.0035(18) -0.0003(16) 0.0034(18)
C10 0.040(3) 0.028(2) 0.030(2) 0.0019(19) -0.0036(18) 0.003(2)
C11 0.040(3) 0.050(3) 0.024(2) -0.006(2) 0.0029(19) 0.005(2)
C12 0.041(3) 0.033(3) 0.040(2) -0.009(2) -0.010(2) 0.007(2)
C13 0.030(3) 0.036(3) 0.034(2) 0.0017(19) -0.0045(18) -0.0015(19)
C14 0.037(3) 0.035(2) 0.020(2) -0.0018(18) -0.0022(17) 0.008(2)
C15 0.036(3) 0.028(2) 0.024(2) 0.0018(17) -0.0030(17) 0.0033(19)
C16 0.040(3) 0.032(2) 0.024(2) 0.0001(19) -0.0016(17) 0.002(2)
C17 0.042(3) 0.036(3) 0.033(2) 0.0095(19) 0.009(2) 0.003(2)
C18 0.034(3) 0.037(2) 0.052(3) 0.010(2) 0.013(2) -0.001(2)
C19 0.036(3) 0.040(3) 0.035(2) 0.007(2) -0.0073(19) -0.003(2)
C20 0.035(3) 0.041(3) 0.025(2) 0.0014(18) 0.0002(18) 0.005(2)
C21 0.034(2) 0.038(3) 0.0180(19) 0.0015(18) -0.0011(16) -0.0034(19)
C22 0.031(3) 0.039(3) 0.022(2) -0.0009(19) -0.0040(17) -0.001(2)
C23 0.036(3) 0.038(3) 0.031(2) 0.008(2) -0.0030(19) -0.004(2)
C24 0.037(3) 0.041(3) 0.020(2) 0.003(2) -0.0054(17) -0.003(2)
C25 0.044(3) 0.033(3) 0.025(2) -0.0008(19) 0.0007(18) -0.003(2)
C26 0.034(3) 0.036(2) 0.024(2) 0.0073(18) -0.0015(17) 0.0055(18)

loop_
_geom_bond_atom_site_label_1
_geom_bond_atom_site_label_2
_geom_bond_distance
_geom_bond_site_symmetry_2
_geom_bond_publ_flag
Ti C9 2.079(3) . ?
Ti C21 2.125(3) . ?
Ti C15 2.131(4) . ?
Ti C4 2.331(3) . ?
Ti C3 2.349(4) . ?
Ti C5 2.356(3) . ?
Ti C2 2.372(3) . ?
Ti C1 2.388(3) . ?
Ti H14 2.6544 . ?
Ti H26 3.2093 . ?
Ti H10 3.4726 . ?
O C8 1.408(4) . ?
O C7 1.411(4) . ?
C1 C2 1.387(4) . ?
C1 C5 1.398(4) . ?
C1 C6 1.515(4) . ?
C2 C3 1.395(4) . ?
C2 H2 0.9500 . ?
C3 C4 1.394(5) . ?
C3 H3 0.9500 . ?
C4 C5 1.409(5) . ?
C4 H4 0.9500 . ?
C5 H5 0.9500 . ?
C6 C7 1.515(4) . ?
C6 H6A 0.9900 . ?
C6 H6B 0.9900 . ?
C7 H7A 0.9900 . ?
C7 H7B 0.9900 . ?
C8 H8A 0.9800 . ?
C8 H8B 0.9800 . ?
C8 H8C 0.9800 . ?
C9 C14 1.383(4) . ?
C9 C10 1.401(4) . ?
C10 C11 1.371(4) . ?
C10 H10 0.9500 . ?
C11 C12 1.393(5) . ?
C11 H11 0.9500 . ?
C12 C13 1.390(4) . ?
C12 H12 0.9500 . ?
C13 C14 1.387(4) . ?
C13 H13 0.9500 . ?
C14 H14 0.9500 . ?
C15 C20 1.390(5) . ?
C15 C16 1.404(4) . ?
C16 C17 1.375(5) . ?
C16 H16 0.9500 . ?
C17 C18 1.372(5) . ?
C17 H17 0.9500 . ?
C18 C19 1.390(4) . ?
C18 H18 0.9500 . ?
C19 C20 1.382(5) . ?
C19 H19 0.9500 . ?
C20 H20 0.9500 . ?
C21 C22 1.388(4) . ?
C21 C26 1.404(4) . ?
C22 C23 1.387(4) . ?
C22 H22 0.9500 . ?
C23 C24 1.389(4) . ?
C23 H23 0.9500 . ?
C24 C25 1.371(5) . ?
C24 H24 0.9500 . ?
C25 C26 1.381(4) . ?
C25 H25 0.9500 . ?
C26 H26 0.9500 . ?
